data_4346759
loop_
_publ_author_name
'Yempally, Veeranna'
'Fan, Wai Yip'
'Arndtsen, Bruce A.'
'Bengali, Ashfaq A.'

_publ_section_title
;
 Intramolecular C-C Bond Coupling of Nitriles to a Diimine Ligand in Group
 7 Metal Tricarbonyl Complexes.
;
_journal_issue 23
_journal_name_full 'Inorganic chemistry'
_journal_page_first 11441
_journal_page_last 11449
_journal_paper_doi 10.1021/acs.inorgchem.5b02087
_journal_volume 54
_journal_year 2015
_chemical_formula_moiety 'C22 H17 Cl4 F6 N3 O3 P Re'
_chemical_formula_sum 'C22 H17 Cl4 F6 N3 O3 P Re'
_chemical_formula_weight 844.35
_space_group_crystal_system monoclinic
_space_group_IT_number 4
_space_group_name_Hall 'P 2yb'
_space_group_name_H-M_alt 'P 1 21 1'
_atom_sites_solution_hydrogens geom
_audit_creation_method SHELXL-2014/6
_cell_angle_alpha 90
_cell_angle_beta 100.12(3)
_cell_angle_gamma 90
_cell_formula_units_Z 2
_cell_length_a 7.9598(16)
_cell_length_b 14.847(3)
_cell_length_c 11.959(2)
_cell_measurement_reflns_used 4122
_cell_measurement_temperature 100(2)
_cell_measurement_theta_max 27.877
_cell_measurement_theta_min 2.208
_cell_volume 1391.3(5)
_computing_cell_refinement 'SHELXTL, Acta Cryst., Sect. A 2008, 64, 112-122.'
_computing_data_collection 'APEX v2014.11.0'
_computing_data_reduction 'Saint, APEX v2014.11.0.'
_computing_molecular_graphics Ortep3
_computing_publication_material 'APEX v2014.11.0.'
_computing_structure_refinement 'SHELXL-2014/6 (Sheldrick, 2014)'
_computing_structure_solution 'SHELXT, Acta Cryst., Sect. A 2015, A71, 3-8.'
_diffrn_ambient_temperature 100(2)
_diffrn_measured_fraction_theta_full 1.000
_diffrn_measured_fraction_theta_max 0.999
_diffrn_measurement_device_type 'Bruker AXS D8 Venture '
_diffrn_measurement_method 'profile data from \q/2\q scans'
_diffrn_radiation_type MoK\a
_diffrn_radiation_wavelength 0.71073
_diffrn_reflns_av_R_equivalents 0.0452
_diffrn_reflns_av_unetI/netI 0.0707
_diffrn_reflns_Laue_measured_fraction_full 1.000
_diffrn_reflns_Laue_measured_fraction_max 0.999
_diffrn_reflns_limit_h_max 10
_diffrn_reflns_limit_h_min -10
_diffrn_reflns_limit_k_max 19
_diffrn_reflns_limit_k_min -19
_diffrn_reflns_limit_l_max 15
_diffrn_reflns_limit_l_min -15
_diffrn_reflns_number 17738
_diffrn_reflns_point_group_measured_fraction_full 0.984
_diffrn_reflns_point_group_measured_fraction_max 0.983
_diffrn_reflns_theta_full 25.242
_diffrn_reflns_theta_max 27.877
_diffrn_reflns_theta_min 2.208
_exptl_absorpt_coefficient_mu 4.881
_exptl_absorpt_correction_T_max 0.679
_exptl_absorpt_correction_T_min 0.233
_exptl_absorpt_correction_type multi-scan
_exptl_absorpt_process_details Sadabs
_exptl_crystal_colour 'pale yellow'
_exptl_crystal_density_diffrn 2.016
_exptl_crystal_description 'prism frag'
_exptl_crystal_F_000 812
_exptl_crystal_size_max 0.422
_exptl_crystal_size_mid 0.194
_exptl_crystal_size_min 0.086
_refine_diff_density_max 0.971
_refine_diff_density_min -0.754
_refine_diff_density_rms 0.138
_refine_ls_abs_structure_details
;
 Flack x determined using 2526 quotients [(I+)-(I-)]/[(I+)+(I-)]
 (Parsons, Flack and Wagner, Acta Cryst. B69 (2013) 249-259).
;
_refine_ls_abs_structure_Flack 0.028(6)
_refine_ls_extinction_method none
_refine_ls_goodness_of_fit_ref 1.019
_refine_ls_hydrogen_treatment constr
_refine_ls_matrix_type full
_refine_ls_number_parameters 418
_refine_ls_number_reflns 6514
_refine_ls_number_restraints 286
_refine_ls_restrained_S_all 1.129
_refine_ls_R_factor_all 0.0411
_refine_ls_R_factor_gt 0.0324
_refine_ls_shift/su_max 0.001
_refine_ls_shift/su_mean 0.000
_refine_ls_structure_factor_coef Fsqd
_refine_ls_weighting_details 'w=1/[\s^2^(Fo^2^)+(0.0092P)^2^] where P=(Fo^2^+2Fc^2^)/3'
_refine_ls_weighting_scheme calc
_refine_ls_wR_factor_gt 0.0635
_refine_ls_wR_factor_ref 0.0660
_reflns_Friedel_coverage 0.895
_reflns_Friedel_fraction_full 0.968
_reflns_Friedel_fraction_max 0.966
_reflns_number_gt 5807
_reflns_number_total 6514
_reflns_threshold_expression 'I > 2\s(I)'
_cod_data_source_file ic5b02087_si_004.cif
_cod_data_source_block shelx
_cod_depositor_comments
;
The following automatic conversions were performed:

data item '_exptl_absorpt_correction_type' value 'Multi-scan' was
changed to 'multi-scan' in accordance with the
/home/saulius/struct/COD-crude-data/automatic-downloads/DataCite-retrospective/ACS/depositions/lib/dictionaries/cif_core.dic
dictionary named 'cif_core.dic' version 2.4.2 last updated on
2011-04-26.

Automatic conversion script
Id: cif_fix_values 6909 2019-04-08 15:41:33Z antanas 
;
_cod_original_sg_symbol_H-M 'P 21'
_cod_database_code 4346759
_shelx_space_group_comment
;
The symmetry employed for this shelxl refinement is uniquely defined
by the following loop, which should always be used as a source of
symmetry information in preference to the above space-group names.
They are only intended as comments.
;
_shelx_estimated_absorpt_t_min 0.233
_shelx_estimated_absorpt_t_max 0.679
_shelxl_version_number 2014/6

loop_
_space_group_symop_operation_xyz
'x, y, z'
'-x, y+1/2, -z'

loop_
_atom_site_label
_atom_site_type_symbol
_atom_site_fract_x
_atom_site_fract_y
_atom_site_fract_z
_atom_site_U_iso_or_equiv
_atom_site_adp_type
_atom_site_occupancy
_atom_site_site_symmetry_order
_atom_site_calc_flag
_atom_site_refinement_flags_posn
_atom_site_refinement_flags_adp
_atom_site_refinement_flags_occupancy
_atom_site_disorder_assembly
_atom_site_disorder_group
Re1 Re 0.44905(3) 0.46271(4) 0.57830(2) 0.01404(8) Uani 1 1 d . . . . .
Cl1 Cl 0.1499(2) 0.66739(14) 0.67552(18) 0.0255(5) Uani 1 1 d . . . . .
Cl2 Cl 0.6539(2) 0.4681(3) 0.91124(15) 0.0285(4) Uani 1 1 d . . . . .
Cl3 Cl -0.0459(2) 0.56071(14) 0.43486(17) 0.0228(4) Uani 1 1 d . . . . .
Cl4 Cl 0.2779(2) 0.24504(13) 0.40091(18) 0.0226(4) Uani 1 1 d . . . . .
N1 N 0.3518(7) 0.4980(4) 0.7311(5) 0.0143(13) Uani 1 1 d . . . . .
N2 N 0.1917(7) 0.4085(4) 0.5230(5) 0.0150(14) Uani 1 1 d . . . . .
N3 N 0.4750(8) 0.3345(4) 0.6644(5) 0.0163(14) Uani 1 1 d . . . . .
H3 H 0.5697 0.3036 0.6656 0.020 Uiso 1 1 calc R U . . .
O2 O 0.5875(7) 0.4048(4) 0.3662(5) 0.0295(14) Uani 1 1 d . . . . .
O3 O 0.3857(7) 0.6471(4) 0.4587(5) 0.0281(14) Uani 1 1 d . . . . .
O4 O 0.8150(7) 0.5208(4) 0.6764(5) 0.0269(13) Uani 1 1 d . . . . .
C1 C 0.2472(8) 0.4490(7) 0.7744(6) 0.018(2) Uani 1 1 d . . . . .
C2 C 0.1999(9) 0.3593(5) 0.7153(6) 0.0150(15) Uani 1 1 d . . . . .
H2 H 0.1228 0.3260 0.7585 0.018 Uiso 1 1 calc R U . . .
C3 C 0.1107(9) 0.3678(5) 0.5922(6) 0.0131(15) Uani 1 1 d . . . . .
C4 C 0.4187(9) 0.5778(5) 0.7927(6) 0.0142(15) Uani 1 1 d . . . . .
C5 C 0.3428(10) 0.6620(6) 0.7683(7) 0.0165(17) Uani 1 1 d . . . . .
C6 C 0.4135(11) 0.7390(6) 0.8211(7) 0.0215(19) Uani 1 1 d . . . . .
H6 H 0.3588 0.7955 0.8050 0.026 Uiso 1 1 calc R U . . .
C7 C 0.5647(10) 0.7332(6) 0.8977(7) 0.025(2) Uani 1 1 d . . . . .
H7 H 0.6165 0.7867 0.9312 0.030 Uiso 1 1 calc R U . . .
C8 C 0.6423(11) 0.6507(6) 0.9265(8) 0.024(2) Uani 1 1 d . . . . .
H8 H 0.7440 0.6467 0.9814 0.029 Uiso 1 1 calc R U . . .
C9 C 0.5658(9) 0.5731(6) 0.8721(7) 0.0191(17) Uani 1 1 d . . . . .
C10 C 0.1200(9) 0.4063(5) 0.4042(7) 0.0168(16) Uani 1 1 d . . . . .
C11 C 0.1557(9) 0.3343(5) 0.3378(6) 0.0159(16) Uani 1 1 d . . . . .
C12 C 0.0908(10) 0.3298(6) 0.2226(7) 0.0219(18) Uani 1 1 d . . . . .
H12 H 0.1174 0.2802 0.1786 0.026 Uiso 1 1 calc R U . . .
C13 C -0.0135(10) 0.3985(6) 0.1726(7) 0.0239(19) Uani 1 1 d . . . . .
H13 H -0.0577 0.3961 0.0935 0.029 Uiso 1 1 calc R U . . .
C14 C -0.0544(8) 0.4709(9) 0.2361(6) 0.0211(19) Uani 1 1 d . . . . .
H14 H -0.1269 0.5175 0.2011 0.025 Uiso 1 1 calc R U . . .
C15 C 0.0120(8) 0.4746(6) 0.3516(6) 0.0140(18) Uani 1 1 d . . . . .
C16 C 0.3597(9) 0.3016(6) 0.7136(7) 0.0181(17) Uani 1 1 d . . . . .
C17 C 0.3683(12) 0.2125(7) 0.7684(8) 0.026(2) Uani 1 1 d . . . . .
H17A H 0.4682 0.1797 0.7522 0.039 Uiso 1 1 calc R U . . .
H17B H 0.2646 0.1783 0.7388 0.039 Uiso 1 1 calc R U . . .
H17C H 0.3778 0.2200 0.8507 0.039 Uiso 1 1 calc R U . . .
C18 C 0.1769(8) 0.4680(10) 0.8782(6) 0.0211(16) Uani 1 1 d . . . . .
H18A H 0.2054 0.5298 0.9032 0.032 Uiso 1 1 calc R U . . .
H18B H 0.2259 0.4258 0.9382 0.032 Uiso 1 1 calc R U . . .
H18C H 0.0526 0.4608 0.8621 0.032 Uiso 1 1 calc R U . . .
C19 C -0.0584(9) 0.3228(6) 0.5621(6) 0.0177(17) Uani 1 1 d . . . . .
H19A H -0.1393 0.3507 0.6048 0.027 Uiso 1 1 calc R U . . .
H19B H -0.0465 0.2587 0.5814 0.027 Uiso 1 1 calc R U . . .
H19C H -0.1007 0.3294 0.4805 0.027 Uiso 1 1 calc R U . . .
C20 C 0.5342(9) 0.4236(6) 0.4452(8) 0.025(2) Uani 1 1 d . . . . .
C21 C 0.4072(9) 0.5787(6) 0.5049(7) 0.0189(17) Uani 1 1 d . . . . .
C22 C 0.6767(9) 0.5003(5) 0.6398(6) 0.0180(16) Uani 1 1 d . . . . .
P1 P 0.1297(2) 0.70980(13) 0.09996(19) 0.0253(5) Uani 1 1 d D . . . .
F1A F 0.1894(11) 0.7394(6) 0.2277(5) 0.028(3) Uani 0.5 1 d D U P A 1
F2A F 0.2578(10) 0.6262(5) 0.1159(8) 0.030(3) Uani 0.5 1 d D U P A 1
F3A F 0.2784(10) 0.7697(6) 0.0633(8) 0.025(3) Uani 0.5 1 d D U P A 1
F4A F 0.0740(10) 0.6812(6) -0.0316(5) 0.020(2) Uani 0.5 1 d D U P A 1
F5A F 0.0017(12) 0.7928(6) 0.0772(8) 0.032(3) Uani 0.5 1 d D U P A 1
F6A F -0.0180(10) 0.6485(7) 0.1315(9) 0.041(3) Uani 0.5 1 d D U P A 1
F1B F 0.1926(13) 0.7765(7) 0.2047(7) 0.049(4) Uani 0.5 1 d D U P A 2
F2B F 0.2588(14) 0.6357(7) 0.1606(10) 0.083(6) Uani 0.5 1 d D U P A 2
F3B F 0.2707(14) 0.7495(9) 0.0359(10) 0.076(7) Uani 0.5 1 d D U P A 2
F4B F 0.0622(15) 0.6430(8) -0.0010(9) 0.092(7) Uani 0.5 1 d D U P A 2
F5B F -0.0049(14) 0.7840(7) 0.0452(10) 0.049(5) Uani 0.5 1 d D U P A 2
F6B F -0.0125(12) 0.6738(8) 0.1695(9) 0.055(4) Uani 0.5 1 d D U P A 2

loop_
_atom_site_aniso_label
_atom_site_aniso_U_11
_atom_site_aniso_U_22
_atom_site_aniso_U_33
_atom_site_aniso_U_23
_atom_site_aniso_U_13
_atom_site_aniso_U_12
Re1 0.01170(11) 0.01456(13) 0.01520(13) -0.0013(2) 0.00058(8) -0.00043(19)
Cl1 0.0257(10) 0.0216(11) 0.0261(11) -0.0008(9) -0.0038(8) 0.0095(8)
Cl2 0.0255(8) 0.0311(12) 0.0245(9) -0.0020(14) -0.0076(7) 0.0108(14)
Cl3 0.0249(10) 0.0192(10) 0.0225(10) -0.0019(8) -0.0008(8) 0.0067(8)
Cl4 0.0225(10) 0.0169(10) 0.0263(11) -0.0034(8) -0.0015(8) 0.0050(8)
N1 0.013(3) 0.010(3) 0.018(3) -0.001(3) -0.001(2) -0.001(2)
N2 0.014(3) 0.007(3) 0.022(4) 0.004(3) -0.003(3) 0.001(2)
N3 0.017(3) 0.016(3) 0.014(3) -0.002(3) -0.005(3) -0.001(3)
O2 0.023(3) 0.042(4) 0.025(3) -0.011(3) 0.010(3) -0.006(3)
O3 0.032(3) 0.023(3) 0.027(3) 0.004(3) 0.000(3) -0.009(3)
O4 0.017(3) 0.031(3) 0.031(3) -0.002(3) -0.001(2) -0.005(2)
C1 0.017(3) 0.021(6) 0.014(3) 0.004(4) -0.003(3) 0.000(3)
C2 0.017(3) 0.014(4) 0.013(4) 0.003(3) -0.001(3) 0.001(3)
C3 0.015(3) 0.012(4) 0.012(4) -0.002(3) 0.002(3) 0.001(3)
C4 0.016(3) 0.016(4) 0.011(4) -0.005(3) 0.004(3) -0.002(3)
C5 0.021(4) 0.020(5) 0.010(4) 0.002(4) 0.004(3) -0.002(4)
C6 0.031(5) 0.018(5) 0.020(5) -0.002(4) 0.014(4) -0.001(4)
C7 0.025(4) 0.026(5) 0.026(5) -0.014(4) 0.010(4) -0.017(3)
C8 0.020(4) 0.033(5) 0.019(5) -0.013(4) 0.004(4) -0.001(4)
C9 0.018(4) 0.022(4) 0.018(4) 0.000(4) 0.006(3) 0.001(3)
C10 0.009(3) 0.015(4) 0.025(4) 0.000(3) -0.002(3) -0.003(3)
C11 0.012(3) 0.017(4) 0.018(4) 0.003(3) 0.003(3) -0.003(3)
C12 0.021(4) 0.021(4) 0.023(4) 0.000(4) 0.006(3) -0.004(3)
C13 0.027(4) 0.024(5) 0.019(4) 0.004(4) -0.002(3) 0.002(4)
C14 0.022(3) 0.022(5) 0.017(3) -0.006(5) -0.004(3) 0.004(4)
C15 0.020(3) 0.008(5) 0.014(3) -0.003(3) 0.002(2) -0.001(3)
C16 0.019(4) 0.016(4) 0.017(4) 0.000(4) -0.003(3) -0.002(3)
C17 0.030(5) 0.018(5) 0.025(5) 0.003(4) -0.009(4) -0.005(4)
C18 0.025(3) 0.023(4) 0.016(3) -0.007(5) 0.004(3) -0.006(5)
C19 0.017(4) 0.020(4) 0.017(4) -0.004(3) 0.005(3) 0.000(3)
C20 0.015(4) 0.021(4) 0.039(6) -0.015(4) 0.002(4) -0.006(3)
C21 0.016(4) 0.027(5) 0.015(4) -0.005(4) 0.004(3) -0.004(3)
C22 0.023(4) 0.014(4) 0.015(4) 0.000(3) -0.001(3) 0.001(3)
P1 0.0181(10) 0.0223(12) 0.0335(13) -0.0008(10) -0.0010(9) 0.0011(9)
F1A 0.032(4) 0.031(5) 0.021(4) 0.003(4) 0.005(4) -0.008(4)
F2A 0.026(4) 0.024(4) 0.034(5) 0.002(4) -0.011(4) 0.011(4)
F3A 0.030(5) 0.030(5) 0.023(4) -0.012(4) 0.021(4) -0.007(4)
F4A 0.020(4) 0.016(4) 0.020(4) 0.002(4) -0.003(3) 0.004(3)
F5A 0.044(5) 0.037(5) 0.019(5) 0.003(4) 0.014(4) 0.027(4)
F6A 0.034(5) 0.042(5) 0.043(5) 0.011(4) -0.007(4) -0.019(4)
F1B 0.048(5) 0.054(6) 0.045(6) -0.004(5) 0.004(4) -0.015(5)
F2B 0.075(7) 0.079(8) 0.092(8) 0.008(5) 0.004(5) 0.008(5)
F3B 0.078(8) 0.083(8) 0.073(8) -0.004(5) 0.030(5) 0.004(5)
F4B 0.085(8) 0.085(8) 0.104(8) -0.024(5) 0.007(5) 0.004(5)
F5B 0.055(6) 0.052(7) 0.038(6) 0.004(5) 0.004(5) 0.019(5)
F6B 0.046(6) 0.048(6) 0.072(6) 0.010(5) 0.013(5) -0.014(4)

loop_
_atom_type_symbol
_atom_type_description
_atom_type_scat_dispersion_real
_atom_type_scat_dispersion_imag
_atom_type_scat_source
C C 0.0033 0.0016 'International Tables Vol C Tables 4.2.6.8 and 6.1.1.4'
H H 0.0000 0.0000 'International Tables Vol C Tables 4.2.6.8 and 6.1.1.4'
N N 0.0061 0.0033 'International Tables Vol C Tables 4.2.6.8 and 6.1.1.4'
O O 0.0106 0.0060 'International Tables Vol C Tables 4.2.6.8 and 6.1.1.4'
F F 0.0171 0.0103 'International Tables Vol C Tables 4.2.6.8 and 6.1.1.4'
Cl Cl 0.1484 0.1585 'International Tables Vol C Tables 4.2.6.8 and 6.1.1.4'
Re Re -1.0185 7.2310 'International Tables Vol C Tables 4.2.6.8 and 6.1.1.4'
P P 0.1023 0.0942 'International Tables Vol C Tables 4.2.6.8 and 6.1.1.4'

loop_
_geom_angle_atom_site_label_1
_geom_angle_atom_site_label_2
_geom_angle_atom_site_label_3
_geom_angle
C22 Re1 C20 87.6(3)
C22 Re1 C21 89.5(3)
C20 Re1 C21 87.2(4)
C22 Re1 N3 93.9(3)
C20 Re1 N3 96.3(3)
C21 Re1 N3 175.2(3)
C22 Re1 N1 93.4(3)
C20 Re1 N1 176.4(3)
C21 Re1 N1 96.2(3)
N3 Re1 N1 80.2(2)
C22 Re1 N2 173.6(3)
C20 Re1 N2 94.9(3)
C21 Re1 N2 96.5(3)
N3 Re1 N2 80.0(2)
N1 Re1 N2 83.7(2)
C1 N1 C4 117.8(7)
C1 N1 Re1 123.8(6)
C4 N1 Re1 118.2(5)
C3 N2 C10 118.0(6)
C3 N2 Re1 121.7(5)
C10 N2 Re1 119.7(5)
C16 N3 Re1 122.9(5)
C16 N3 H3 118.5
Re1 N3 H3 118.5
N1 C1 C18 127.0(9)
N1 C1 C2 115.6(7)
C18 C1 C2 117.3(8)
C3 C2 C1 114.3(6)
C3 C2 C16 106.3(6)
C1 C2 C16 110.9(6)
C3 C2 H2 108.4
C1 C2 H2 108.4
C16 C2 H2 108.4
N2 C3 C19 126.1(7)
N2 C3 C2 117.4(6)
C19 C3 C2 116.4(7)
C9 C4 C5 118.4(7)
C9 C4 N1 120.2(7)
C5 C4 N1 121.3(6)
C6 C5 C4 121.3(7)
C6 C5 Cl1 120.0(7)
C4 C5 Cl1 118.6(7)
C5 C6 C7 119.4(8)
C5 C6 H6 120.3
C7 C6 H6 120.3
C6 C7 C8 121.1(8)
C6 C7 H7 119.4
C8 C7 H7 119.4
C7 C8 C9 118.0(8)
C7 C8 H8 121.0
C9 C8 H8 121.0
C4 C9 C8 121.6(8)
C4 C9 Cl2 119.1(6)
C8 C9 Cl2 119.2(6)
C11 C10 C15 118.0(7)
C11 C10 N2 119.8(7)
C15 C10 N2 122.2(7)
C12 C11 C10 121.8(7)
C12 C11 Cl4 118.5(6)
C10 C11 Cl4 119.6(6)
C13 C12 C11 119.0(8)
C13 C12 H12 120.5
C11 C12 H12 120.5
C12 C13 C14 121.0(8)
C12 C13 H13 119.5
C14 C13 H13 119.5
C13 C14 C15 119.3(9)
C13 C14 H14 120.4
C15 C14 H14 120.4
C14 C15 C10 120.8(8)
C14 C15 Cl3 120.5(7)
C10 C15 Cl3 118.6(5)
N3 C16 C17 124.8(8)
N3 C16 C2 117.3(7)
C17 C16 C2 117.9(8)
C16 C17 H17A 109.5
C16 C17 H17B 109.5
H17A C17 H17B 109.5
C16 C17 H17C 109.5
H17A C17 H17C 109.5
H17B C17 H17C 109.5
C1 C18 H18A 109.5
C1 C18 H18B 109.5
H18A C18 H18B 109.5
C1 C18 H18C 109.5
H18A C18 H18C 109.5
H18B C18 H18C 109.5
C3 C19 H19A 109.5
C3 C19 H19B 109.5
H19A C19 H19B 109.5
C3 C19 H19C 109.5
H19A C19 H19C 109.5
H19B C19 H19C 109.5
O2 C20 Re1 176.6(8)
O3 C21 Re1 177.7(7)
O4 C22 Re1 178.4(7)
F3B P1 F4B 92.2(5)
F1A P1 F6A 92.2(5)
F3B P1 F2B 91.3(5)
F4B P1 F2B 91.1(5)
F1A P1 F5A 91.4(4)
F6A P1 F5A 90.4(4)
F3B P1 F5B 91.5(5)
F4B P1 F5B 90.3(5)
F2B P1 F5B 176.8(5)
F1A P1 F2A 91.3(4)
F6A P1 F2A 90.5(4)
F5A P1 F2A 177.1(5)
F1A P1 F3A 89.9(4)
F6A P1 F3A 177.7(5)
F5A P1 F3A 90.3(4)
F2A P1 F3A 88.7(4)
F3B P1 F1B 89.9(5)
F4B P1 F1B 177.9(5)
F2B P1 F1B 89.0(5)
F5B P1 F1B 89.4(5)
F3B P1 F6B 177.1(5)
F4B P1 F6B 90.6(5)
F2B P1 F6B 89.5(5)
F5B P1 F6B 87.7(5)
F1B P1 F6B 87.3(5)
F1A P1 F4A 178.2(4)
F6A P1 F4A 89.6(4)
F5A P1 F4A 88.8(4)
F2A P1 F4A 88.4(4)
F3A P1 F4A 88.2(4)

loop_
_geom_bond_atom_site_label_1
_geom_bond_atom_site_label_2
_geom_bond_distance
Re1 C22 1.915(8)
Re1 C20 1.926(9)
Re1 C21 1.935(9)
Re1 N3 2.157(6)
Re1 N1 2.170(6)
Re1 N2 2.193(6)
Cl1 C5 1.731(8)
Cl2 C9 1.738(9)
Cl3 C15 1.732(8)
Cl4 C11 1.736(8)
N1 C1 1.282(10)
N1 C4 1.446(9)
N2 C3 1.286(10)
N2 C10 1.435(10)
N3 C16 1.271(11)
N3 H3 0.8800
O2 C20 1.136(10)
O3 C21 1.155(10)
O4 C22 1.152(9)
C1 C18 1.475(10)
C1 C2 1.525(12)
C2 C3 1.522(10)
C2 C16 1.537(11)
C2 H2 1.0000
C3 C19 1.489(10)
C4 C9 1.374(10)
C4 C5 1.397(12)
C5 C6 1.378(12)
C6 C7 1.380(12)
C6 H6 0.9500
C7 C8 1.389(13)
C7 H7 0.9500
C8 C9 1.408(12)
C8 H8 0.9500
C10 C11 1.390(11)
C10 C15 1.405(11)
C11 C12 1.386(11)
C12 C13 1.383(12)
C12 H12 0.9500
C13 C14 1.388(14)
C13 H13 0.9500
C14 C15 1.390(9)
C14 H14 0.9500
C16 C17 1.473(12)
C17 H17A 0.9800
C17 H17B 0.9800
C17 H17C 0.9800
C18 H18A 0.9800
C18 H18B 0.9800
C18 H18C 0.9800
C19 H19A 0.9800
C19 H19B 0.9800
C19 H19C 0.9800
P1 F3B 1.580(5)
P1 F1A 1.581(5)
P1 F4B 1.581(5)
P1 F6A 1.584(5)
P1 F2B 1.591(5)
P1 F5A 1.592(5)
P1 F5B 1.595(5)
P1 F2A 1.596(5)
P1 F3A 1.602(5)
P1 F1B 1.606(5)
P1 F6B 1.609(5)
P1 F4A 1.615(5)

loop_
_geom_torsion_atom_site_label_1
_geom_torsion_atom_site_label_2
_geom_torsion_atom_site_label_3
_geom_torsion_atom_site_label_4
_geom_torsion
C4 N1 C1 C18 4.4(11)
Re1 N1 C1 C18 179.4(6)
C4 N1 C1 C2 -171.8(6)
Re1 N1 C1 C2 3.3(9)
N1 C1 C2 C3 -61.6(9)
C18 C1 C2 C3 121.8(7)
N1 C1 C2 C16 58.4(9)
C18 C1 C2 C16 -118.1(8)
C10 N2 C3 C19 -4.2(11)
Re1 N2 C3 C19 -175.3(6)
C10 N2 C3 C2 171.6(6)
Re1 N2 C3 C2 0.5(9)
C1 C2 C3 N2 59.5(9)
C16 C2 C3 N2 -63.1(8)
C1 C2 C3 C19 -124.3(7)
C16 C2 C3 C19 113.1(7)
C1 N1 C4 C9 89.5(9)
Re1 N1 C4 C9 -85.8(8)
C1 N1 C4 C5 -94.7(9)
Re1 N1 C4 C5 90.0(8)
C9 C4 C5 C6 0.7(12)
N1 C4 C5 C6 -175.2(7)
C9 C4 C5 Cl1 -175.7(6)
N1 C4 C5 Cl1 8.4(10)
C4 C5 C6 C7 1.6(12)
Cl1 C5 C6 C7 177.9(6)
C5 C6 C7 C8 -3.2(13)
C6 C7 C8 C9 2.4(13)
C5 C4 C9 C8 -1.4(12)
N1 C4 C9 C8 174.5(7)
C5 C4 C9 Cl2 175.4(6)
N1 C4 C9 Cl2 -8.7(10)
C7 C8 C9 C4 -0.1(13)
C7 C8 C9 Cl2 -176.9(7)
C3 N2 C10 C11 -86.2(9)
Re1 N2 C10 C11 85.0(8)
C3 N2 C10 C15 93.1(9)
Re1 N2 C10 C15 -95.6(7)
C15 C10 C11 C12 1.2(11)
N2 C10 C11 C12 -179.4(7)
C15 C10 C11 Cl4 -176.1(6)
N2 C10 C11 Cl4 3.3(9)
C10 C11 C12 C13 -0.4(12)
Cl4 C11 C12 C13 176.9(6)
C11 C12 C13 C14 -0.5(12)
C12 C13 C14 C15 0.6(13)
C13 C14 C15 C10 0.2(12)
C13 C14 C15 Cl3 -176.4(6)
C11 C10 C15 C14 -1.1(11)
N2 C10 C15 C14 179.5(7)
C11 C10 C15 Cl3 175.6(6)
N2 C10 C15 Cl3 -3.8(10)
Re1 N3 C16 C17 176.8(6)
Re1 N3 C16 C2 -3.0(9)
C3 C2 C16 N3 65.4(8)
C1 C2 C16 N3 -59.3(9)
C3 C2 C16 C17 -114.5(8)
C1 C2 C16 C17 120.8(8)
